data_2001915
loop_
_publ_author_name
'Cousson, A.'
'Leli\`evre, J.'
'Chatrousse, A. P.'
'Terrier, F.'
'Farrell, P. G.'

_publ_section_title
;
 Hexanitrodiphenylmethane
;
_journal_issue 3
_journal_name_full 'Acta Crystallographica Section C'
_journal_page_first 609
_journal_page_last 612
_journal_paper_doi 10.1107/S0108270192006814
_journal_volume 49
_journal_year 1993
_chemical_formula_sum 'C13 H6 N6 O12'
_chemical_formula_weight 438.221
_space_group_IT_number 14
_space_group_name_Hall '-P 2yn'
_space_group_name_H-M_alt 'P 1 21/n 1'
_symmetry_cell_setting monoclinic
_symmetry_space_group_name_Hall '-P 2yn'
_symmetry_space_group_name_H-M 'P 1 21/n 1'
_atom_type_scat_source IntTabIV
_cell_angle_alpha 90
_cell_angle_beta 97.74(3)
_cell_angle_gamma 90
_cell_formula_units_Z 4
_cell_length_a 10.671(3)
_cell_length_b 12.840(2)
_cell_length_c 12.303(4)
_cell_measurement_reflns_used 25
_cell_measurement_temperature 293
_cell_measurement_theta_max 24
_cell_measurement_theta_min 16
_cell_volume 1670.3(8)
_diffrn_measurement_device 'Philips PW 1100'
_diffrn_measurement_method 'Flying step scan'
_diffrn_radiation_type CuK\a
_diffrn_radiation_wavelength 1.5418
_diffrn_reflns_av_R_equivalents 0
_diffrn_reflns_limit_h_max 12
_diffrn_reflns_limit_h_min -12
_diffrn_reflns_limit_k_max 15
_diffrn_reflns_limit_k_min 0
_diffrn_reflns_limit_l_max 14
_diffrn_reflns_limit_l_min 0
_diffrn_reflns_number 3027
_diffrn_reflns_theta_max 70
_diffrn_standards_decay_% <0.01
_diffrn_standards_interval_time 60
_diffrn_standards_number 3
_exptl_absorpt_coefficient_mu 0.15
_exptl_absorpt_correction_T_max 1.174
_exptl_absorpt_correction_T_min 0.827
_exptl_absorpt_correction_type empirical
_exptl_crystal_colour Orange
_exptl_crystal_density_diffrn 1.742
_exptl_crystal_description Prism
_exptl_crystal_size_max 0.12
_exptl_crystal_size_mid 0.07
_exptl_crystal_size_min 0.05
_refine_diff_density_max 0.05
_refine_diff_density_min -0.36
_refine_ls_extinction_coef 17(2)
_refine_ls_extinction_method '   Larson (1969)'
_refine_ls_goodness_of_fit_obs 1.5
_refine_ls_hydrogen_treatment refU
_refine_ls_number_parameters 282
_refine_ls_number_reflns 1635
_refine_ls_R_factor_obs 0.068
_refine_ls_shift/esd_max 0.07
_refine_ls_structure_factor_coef F
_refine_ls_weighting_scheme unit
_refine_ls_wR_factor_obs 0.059
_reflns_number_observed 1635
_reflns_number_total 3027
_reflns_observed_criterion I>3\s(I)
_cod_data_source_file pa1007.cif
_cod_data_source_block pa1007_structure_1_of_1
_cod_depositor_comments
;
The following automatic conversions were performed:

'_refine_ls_weighting_scheme' value '1.0' was changed to 'unit'.

Automatic conversion script
Id: cif_fix_values 3143 2015-03-26 13:38:13Z robertas 
;
_cod_original_cell_volume 1670(6)
_cod_database_code 2001915

loop_
_space_group_symop_id
_space_group_symop_operation_xyz
1 x,y,z
2 -x+1/2,y+1/2,-z+1/2
3 -x,-y,-z
4 x+1/2,-y+1/2,z+1/2

loop_
_atom_site_label
_atom_site_fract_x
_atom_site_fract_y
_atom_site_fract_z
_atom_site_U_iso_or_equiv
C(1) .7251(5) .1309(4) .5632(4) .0476
C(2) .7514(5) .1851(4) .6614(4) .0481
C(3) .8413(5) .1571(5) .7465(4) .0525
C(4) .9131(5) .0704(4) .7329(5) .0529
C(5) .8925(5) .0109(4) .6397(5) .0519
C(6) .7969(5) .0417(4) .5578(4) .0465
C(7) .6510(5) .1693(4) .3564(4) .0465
C(8) .7519(5) .2249(4) .3233(4) .0468
C(9) .7780(5) .2315(4) .2169(5) .0551
C(10) .7027(5) .1758(4) .1394(4) .0478
C(11) .6012(5) .1185(4) .1626(4) .0522
C(12) .5775(5) .1184(4) .2692(4) .0513
C(13) .6221(5) .1681(5) .4747(4) .0542
N(1) .6789(5) .2795(4) .6805(4) .0690
N(2) 1.0140(5) .0406(4) .8219(5) .0692
N(3) .7726(5) -.0308(4) .4638(4) .0616
N(4) .8378(5) .2834(4) .4044(4) .0685
N(5) .7331(6) .1763(4) .0245(4) .0678
N(6) .4645(5) .0590(4) .2900(4) .0681
O(1) .7095(6) .3597(5) .6440(6) .1292
O(2) .5962(7) .2744(5) .7269(8) .1392
O(3) 1.0231(5) .0914(4) .9055(4) .0969
O(4) 1.0818(5) -.0307(4) .8041(5) .0917
O(5) .8627(5) -.0785(4) .4381(4) .0896
O(6) .6632(4) -.0419(3) .4215(3) .0721
O(7) .9231(6) .2386(5) .4553(5) .1115
O(8) .8257(7) .3721(6) .4130(8) .1401
O(9) .8153(6) .2349(4) .0047(4) .0945
O(10) .6763(5) .1166(5) -.0391(4) .0937
O(11) .4480(5) -.0251(4) .2460(4) .0949
O(12) .3906(4) .1001(4) .3454(4) .0865
H(3) .8534 .1971 .8163 ?
H(5) .9444 -.0524 .6309 ?
H(9) .8483 .2749 .1971 ?
H(11) .5473 .0790 .1039 ?
H(131) .6001 .2405 .4936 ?
H(132) .5477 .1213 .4768 ?

loop_
_geom_angle_atom_site_label_1
_geom_angle_atom_site_label_2
_geom_angle_atom_site_label_3
_geom_angle
C(6) C(1) C(2) 114.1(5)
C(13) C(1) C(6) 125.4(5)
N(1) C(2) C(1) 120.2(5)
C(4) C(3) C(2) 117.7(5)
N(2) C(4) C(3) 118.8(5)
C(6) C(5) C(4) 117.8(5)
N(3) C(6) C(1) 121.2(5)
C(12) C(7) C(8) 112.9(5)
C(13) C(7) C(12) 124.1(5)
N(4) C(8) C(7) 120.0(5)
C(10) C(9) C(8) 117.1(5)
N(5) C(10) C(9) 118.5(5)
C(12) C(11) C(10) 117.0(5)
N(6) C(12) C(7) 119.5(5)
C(7) C(13) C(1) 117.9(5)
O(2) N(1) C(2) 120.1(6)
O(3) N(2) C(4) 117.2(5)
O(4) N(2) O(3) 125.6(6)
O(6) N(3) C(6) 117.7(5)
O(7) N(4) C(8) 118.5(6)
O(8) N(4) O(7) 121.3(7)
O(10) N(5) C(10) 117.4(6)
O(11) N(6) C(12) 117.1(5)
O(12) N(6) O(11) 124.4(6)
C(13) C(1) C(2) 120.5(5)
C(3) C(2) C(1) 124.8(5)
N(1) C(2) C(3) 115.0(5)
C(5) C(4) C(3) 121.6(5)
N(2) C(4) C(5) 119.6(5)
C(5) C(6) C(1) 123.9(5)
N(3) C(6) C(5) 114.9(5)
C(13) C(7) C(8) 123.0(5)
C(9) C(8) C(7) 124.8(5)
N(4) C(8) C(9) 115.2(5)
C(11) C(10) C(9) 123.0(5)
N(5) C(10) C(11) 118.6(5)
C(11) C(12) C(7) 125.1(5)
N(6) C(12) C(11) 115.3(5)
O(1) N(1) C(2) 118.5(6)
O(2) N(1) O(1) 121.4(7)
O(4) N(2) C(4) 117.2(6)
O(5) N(3) C(6) 117.2(5)
O(6) N(3) O(5) 125.0(5)
O(8) N(4) C(8) 120.0(6)
O(9) N(5) C(10) 116.8(6)
O(10) N(5) O(9) 125.7(5)
O(12) N(6) C(12) 118.3(5)

loop_
_geom_bond_atom_site_label_1
_geom_bond_atom_site_label_2
_geom_bond_distance
C(3) H(3) 0.994(5)
C(9) H(9) 0.991(6)
C(13) H(131) 0.994(6)
C(1) C(2) 1.390(7)
C(1) C(13) 1.515(7)
C(2) N(1) 1.473(7)
C(4) C(5) 1.371(7)
C(5) C(6) 1.391(7)
C(7) C(8) 1.397(7)
C(7) C(13) 1.529(7)
C(8) N(4) 1.467(7)
C(10) C(11) 1.370(7)
C(11) C(12) 1.368(7)
N(1) O(1) 1.187(7)
N(2) O(3) 1.211(6)
N(3) O(5) 1.217(6)
N(4) O(7) 1.182(7)
N(5) O(9) 1.205(7)
N(6) O(11) 1.211(6)
C(5) H(5) 0.997(5)
C(11) H(11) 0.999(5)
C(13) H(132) 0.998(6)
C(1) C(6) 1.384(7)
C(2) C(3) 1.370(7)
C(3) C(4) 1.374(7)
C(4) N(2) 1.479(7)
C(6) N(3) 1.480(7)
C(7) C(12) 1.402(7)
C(8) C(9) 1.377(7)
C(9) C(10) 1.364(8)
C(10) N(5) 1.493(6)
C(12) N(6) 1.478(7)
N(1) O(2) 1.116(7)
N(2) O(4) 1.205(6)
N(3) O(6) 1.220(6)
N(4) O(8) 1.153(8)
N(5) O(10) 1.200(7)
N(6) O(12) 1.229(6)
